data_2311323
loop_
_publ_author_name
'Akkurt, Mehmet'
'Jasinski, Jerry P.'
'Mohamed, Shaaban K.'
'El-Emary, Talaat I'
'Albayati, Mustafa R.'

_publ_section_title
;
 Crystal structure of
 3-(9H-carbazol-9-yl)-N'-[(E)-4-chloro-benzyl-idene]propano-hydrazide.
;
_journal_coeditor_code QM2112
_journal_issue 'Pt 12'
_journal_name_full 'Acta crystallographica. Section E, Crystallographic communications'
_journal_page_first o937
_journal_page_last 8
_journal_paper_doi 10.1107/S2056989015020770
_journal_volume 71
_journal_year 2015
_chemical_formula_iupac 'C22 H18 Cl N3 O'
_chemical_formula_moiety 'C22 H18 Cl N3 O'
_chemical_formula_sum 'C22 H18 Cl N3 O'
_chemical_formula_weight 375.84
_chemical_name_systematic 3-(9<i>H</i>-Carbazol-9-yl)-<i>N</i>'-[(<i>E</i>)-4-chlorobenzylidene]propanohydrazide
_space_group_IT_number 14
_space_group_name_Hall '-P 2ybc'
_space_group_name_H-M_alt 'P 1 21/c 1'
_symmetry_cell_setting monoclinic
_symmetry_space_group_name_Hall '-P 2ybc'
_symmetry_space_group_name_H-M 'P 1 21/c 1'
_atom_sites_solution_hydrogens mixed
_cell_angle_alpha 90
_cell_angle_beta 94.607(4)
_cell_angle_gamma 90
_cell_formula_units_Z 4
_cell_length_a 16.0126(7)
_cell_length_b 7.4316(3)
_cell_length_c 16.1654(9)
_cell_measurement_reflns_used 2141
_cell_measurement_temperature 293(2)
_cell_measurement_theta_max 30.6540
_cell_measurement_theta_min 3.7440
_cell_volume 1917.46(16)
_computing_cell_refinement
;
CrysAlis PRO (Agilent, 2014)
;
_computing_data_collection
;
CrysAlis PRO (Agilent, 2014)
;
_computing_data_reduction
;
CrysAlis PRO (Agilent, 2014)
;
_computing_molecular_graphics
;
ORTEP-3 for Windows (Farrugia, 2012)
;
_computing_publication_material
;
PLATON (Spek, 2009)
;
_computing_structure_refinement
;
SHELXL2014 (Sheldrick, 2015)
;
_computing_structure_solution
;
SIR92 (Altomare <i>et al.</i>,  1999)
;
_diffrn_ambient_temperature 293(2)
_diffrn_detector_area_resol_mean 16.0416
_diffrn_measured_fraction_theta_full 0.998
_diffrn_measured_fraction_theta_max 0.888
_diffrn_measurement_device 'four-circle diffractometer'
_diffrn_measurement_device_type 'Agilent Xcalibur Eos Gemini'
_diffrn_measurement_method '\w scans'
_diffrn_radiation_monochromator graphite
_diffrn_radiation_type 'Mo K\a'
_diffrn_radiation_wavelength 0.71073
_diffrn_reflns_av_R_equivalents 0.0227
_diffrn_reflns_limit_h_max 24
_diffrn_reflns_limit_h_min -21
_diffrn_reflns_limit_k_max 10
_diffrn_reflns_limit_k_min -5
_diffrn_reflns_limit_l_max 19
_diffrn_reflns_limit_l_min -23
_diffrn_reflns_number 12277
_diffrn_reflns_reduction_process
;
;
_diffrn_reflns_theta_full 25.24
_diffrn_reflns_theta_max 32.77
_diffrn_reflns_theta_min 3.02
_exptl_absorpt_coefficient_mu 0.216
_exptl_absorpt_correction_T_max 1.00000
_exptl_absorpt_correction_T_min 0.84689
_exptl_absorpt_correction_type multi-scan
_exptl_absorpt_process_details
;
(CrysAlis PRO; Agilent, 2014)
;
_exptl_crystal_colour orange
_exptl_crystal_density_diffrn 1.302
_exptl_crystal_density_method 'Not Measured'
_exptl_crystal_description plate
_exptl_crystal_F_000 784
_exptl_crystal_size_max 0.42
_exptl_crystal_size_mid 0.36
_exptl_crystal_size_min 0.08
_refine_diff_density_max 0.197
_refine_diff_density_min -0.243
_refine_ls_extinction_method none
_refine_ls_goodness_of_fit_ref 1.019
_refine_ls_hydrogen_treatment constr
_refine_ls_matrix_type full
_refine_ls_number_parameters 244
_refine_ls_number_reflns 6312
_refine_ls_number_restraints 0
_refine_ls_restrained_S_all 1.019
_refine_ls_R_factor_all 0.1272
_refine_ls_R_factor_gt 0.0575
_refine_ls_shift/su_max 0.000
_refine_ls_shift/su_mean 0.000
_refine_ls_structure_factor_coef Fsqd
_refine_ls_weighting_details 'w=1/[\s^2^(Fo^2^)+(0.0569P)^2^+0.3500P] where P=(Fo^2^+2Fc^2^)/3'
_refine_ls_weighting_scheme calc
_refine_ls_wR_factor_gt 0.1291
_refine_ls_wR_factor_ref 0.1669
_reflns_number_gt 3066
_reflns_number_total 6312
_reflns_threshold_expression I>2\s(I)
_cod_data_source_file qm2112sup1.cif
_cod_data_source_block I
_cod_original_sg_symbol_H-M 'P 21/c'
_cod_database_code 2311323

loop_
_space_group_symop_id
_space_group_symop_operation_xyz
1 x,y,z
2 -x,1/2+y,1/2-z
3 -x,-y,-z
4 x,1/2-y,1/2+z

loop_
_atom_site_aniso_label
_atom_site_aniso_U_11
_atom_site_aniso_U_22
_atom_site_aniso_U_33
_atom_site_aniso_U_12
_atom_site_aniso_U_13
_atom_site_aniso_U_23
Cl1 0.0802(4) 0.0860(4) 0.1213(6) 0.0009(3) 0.0377(4) -0.0096(4)
O1 0.0627(8) 0.0490(7) 0.0762(9) -0.0175(6) 0.0092(7) -0.0065(6)
N1 0.0572(9) 0.0354(7) 0.0690(10) -0.0128(6) -0.0100(7) -0.0014(7)
N2 0.0576(9) 0.0383(7) 0.0638(10) -0.0184(7) 0.0009(7) -0.0023(7)
N3 0.0525(8) 0.0393(7) 0.0605(9) -0.0101(6) -0.0020(7) 0.0047(7)
C1 0.0650(12) 0.0325(8) 0.0620(11) -0.0028(8) -0.0089(9) 0.0074(8)
C2 0.0819(16) 0.0551(12) 0.1050(19) 0.0077(11) 0.0151(14) 0.0141(13)
C3 0.157(3) 0.0816(19) 0.101(2) 0.041(2) 0.055(2) 0.0206(17)
C4 0.221(4) 0.0656(17) 0.074(2) 0.013(2) 0.010(2) -0.0023(15)
C5 0.160(3) 0.0472(12) 0.0692(16) -0.0157(15) -0.0327(17) 0.0001(11)
C6 0.0858(14) 0.0358(9) 0.0567(11) -0.0128(9) -0.0216(10) 0.0100(8)
C7 0.0677(12) 0.0478(10) 0.0745(14) -0.0214(9) -0.0224(11) 0.0250(10)
C8 0.0827(18) 0.093(2) 0.133(3) -0.0414(16) -0.0290(17) 0.0530(19)
C9 0.0716(19) 0.149(3) 0.191(4) -0.016(2) 0.029(2) 0.094(3)
C10 0.115(3) 0.137(3) 0.147(3) 0.019(2) 0.055(2) 0.062(3)
C11 0.101(2) 0.0791(16) 0.0881(18) 0.0100(15) 0.0215(15) 0.0222(14)
C12 0.0640(12) 0.0444(9) 0.0637(12) -0.0037(9) -0.0031(9) 0.0148(9)
C13 0.0723(13) 0.0375(9) 0.0786(13) -0.0143(9) -0.0275(10) 0.0013(9)
C14 0.0569(10) 0.0389(8) 0.0584(11) -0.0108(8) -0.0099(8) -0.0005(8)
C15 0.0580(11) 0.0334(8) 0.0575(11) -0.0100(8) -0.0050(8) 0.0058(8)
C16 0.0560(11) 0.0377(9) 0.0682(12) -0.0101(8) -0.0073(9) -0.0006(8)
C17 0.0524(10) 0.0370(8) 0.0609(11) -0.0019(7) -0.0073(8) -0.0011(8)
C18 0.0584(11) 0.0493(10) 0.0611(11) -0.0056(9) -0.0033(9) -0.0079(9)
C19 0.0538(11) 0.0509(10) 0.0811(14) -0.0078(9) -0.0043(10) -0.0045(10)
C20 0.0579(11) 0.0515(10) 0.0783(14) 0.0090(9) 0.0054(10) -0.0043(10)
C21 0.0703(13) 0.0644(13) 0.0750(14) 0.0045(11) 0.0019(11) -0.0212(11)
C22 0.0606(12) 0.0534(11) 0.0781(14) -0.0052(9) -0.0060(10) -0.0178(10)

loop_
_atom_site_type_symbol
_atom_site_label
_atom_site_fract_x
_atom_site_fract_y
_atom_site_fract_z
_atom_site_U_iso_or_equiv
_atom_site_thermal_displace_type
_atom_site_calc_flag
_atom_site_refinement_flags
_atom_site_occupancy
Cl Cl1 0.99666(4) -0.31996(9) 0.20792(5) 0.0942(3) Uani d . 1.000
O O1 0.50960(9) -0.32276(16) 0.57559(9) 0.0624(5) Uani d . 1.000
N N1 0.66300(10) 0.17932(18) 0.56956(10) 0.0547(5) Uani d . 1.000
N N2 0.60196(9) -0.39049(19) 0.48394(9) 0.0535(5) Uani d . 1.000
N N3 0.67596(9) -0.35405(19) 0.44990(10) 0.0511(5) Uani d . 1.000
C C1 0.64514(12) 0.2806(2) 0.63777(12) 0.0539(6) Uani d . 1.000
C C2 0.57672(16) 0.2737(3) 0.68399(17) 0.0803(9) Uani d . 1.000
C C3 0.5780(2) 0.3896(4) 0.75265(19) 0.1108(14) Uani d . 1.000
C C4 0.6440(3) 0.5071(4) 0.77117(19) 0.1203(16) Uani d . 1.000
C C5 0.7099(2) 0.5122(3) 0.72554(17) 0.0944(12) Uani d . 1.000
C C6 0.71287(14) 0.3976(2) 0.65793(12) 0.0609(7) Uani d . 1.000
C C7 0.77393(13) 0.3604(3) 0.60061(13) 0.0649(7) Uani d . 1.000
C C8 0.85479(19) 0.4244(4) 0.5889(2) 0.1049(13) Uani d . 1.000
C C9 0.8972(2) 0.3490(6) 0.5267(3) 0.1362(18) Uani d . 1.000
C C10 0.8626(3) 0.2141(6) 0.4766(3) 0.1306(17) Uani d . 1.000
C C11 0.78534(18) 0.1509(4) 0.48540(17) 0.0887(10) Uani d . 1.000
C C12 0.74149(13) 0.2233(2) 0.54750(13) 0.0578(6) Uani d . 1.000
C C13 0.61339(13) 0.0290(2) 0.53681(13) 0.0646(7) Uani d . 1.000
C C14 0.63465(11) -0.1461(2) 0.58248(12) 0.0522(6) Uani d . 1.000
C C15 0.57783(12) -0.2941(2) 0.54829(12) 0.0502(6) Uani d . 1.000
C C16 0.69414(11) -0.4544(2) 0.39006(12) 0.0546(6) Uani d . 1.000
C C17 0.76989(11) -0.4242(2) 0.34818(11) 0.0507(6) Uani d . 1.000
C C18 0.83316(12) -0.3082(2) 0.37949(12) 0.0567(6) Uani d . 1.000
C C19 0.90254(12) -0.2777(3) 0.33665(14) 0.0625(7) Uani d . 1.000
C C20 0.90972(13) -0.3622(3) 0.26225(14) 0.0626(7) Uani d . 1.000
C C21 0.84950(14) -0.4801(3) 0.23015(14) 0.0701(8) Uani d . 1.000
C C22 0.78026(13) -0.5105(3) 0.27385(13) 0.0647(7) Uani d . 1.000
H H2 0.53200 0.19640 0.67050 0.0960 Uiso c RU 1.000
H H2N 0.57290 -0.47400 0.46610 0.0640 Uiso d RU 1.000
H H3 0.53370 0.38750 0.78640 0.1330 Uiso c RU 1.000
H H4 0.64240 0.58410 0.81640 0.1450 Uiso c RU 1.000
H H5 0.75350 0.59220 0.73900 0.1130 Uiso c RU 1.000
H H8 0.87900 0.51530 0.62240 0.1260 Uiso c RU 1.000
H H9 0.95070 0.39030 0.51840 0.1640 Uiso c RU 1.000
H H10 0.89350 0.16560 0.43560 0.1570 Uiso c RU 1.000
H H11 0.76210 0.06110 0.45070 0.1060 Uiso c RU 1.000
H H13A 0.62230 0.01380 0.47860 0.0780 Uiso c RU 1.000
H H13B 0.55450 0.05590 0.54060 0.0780 Uiso c RU 1.000
H H14A 0.69250 -0.17810 0.57610 0.0630 Uiso c RU 1.000
H H14B 0.62810 -0.13070 0.64120 0.0630 Uiso c RU 1.000
H H16 0.65840 -0.54830 0.37290 0.0660 Uiso c RU 1.000
H H18 0.82840 -0.25080 0.43000 0.0680 Uiso c RU 1.000
H H19 0.94440 -0.20000 0.35810 0.0750 Uiso c RU 1.000
H H21 0.85520 -0.53820 0.18000 0.0840 Uiso c RU 1.000
H H22 0.73950 -0.59110 0.25280 0.0780 Uiso c RU 1.000

loop_
_atom_type_symbol
_atom_type_description
_atom_type_scat_dispersion_real
_atom_type_scat_dispersion_imag
_atom_type_scat_source
C C 0.0033 0.0016 ' International Tables Vol C Tables 4.2.6.8 and 6.1.1.4'
H H 0.0000 0.0000 ' International Tables Vol C Tables 4.2.6.8 and 6.1.1.4'
Cl Cl 0.1484 0.1585 ' International Tables Vol C Tables 4.2.6.8 and 6.1.1.4'
N N 0.0061 0.0033 ' International Tables Vol C Tables 4.2.6.8 and 6.1.1.4'
O O 0.0106 0.0060 ' International Tables Vol C Tables 4.2.6.8 and 6.1.1.4'

loop_
_geom_angle_atom_site_label_1
_geom_angle_atom_site_label_2
_geom_angle_atom_site_label_3
_geom_angle
_geom_angle_publ_flag
C1 N1 C12 109.24(15) no
C1 N1 C13 124.70(16) no
C12 N1 C13 125.17(16) no
N3 N2 C15 121.05(14) no
N2 N3 C16 116.50(14) no
N1 C1 C2 129.57(18) no
N1 C1 C6 108.41(16) no
C2 C1 C6 121.98(18) no
C1 C2 C3 116.4(2) no
N3 N2 H2N 120.00 no
C15 N2 H2N 119.00 no
C2 C3 C4 121.4(3) no
C3 C4 C5 121.4(3) no
C4 C5 C6 119.7(3) no
C5 C6 C7 134.3(2) no
C1 C6 C7 106.58(16) no
C1 C6 C5 119.1(2) no
C6 C7 C8 135.1(2) no
C6 C7 C12 107.36(18) no
C8 C7 C12 117.5(2) no
C7 C8 C9 118.3(3) no
C8 C9 C10 121.8(3) no
C9 C10 C11 121.6(4) no
C10 C11 C12 117.9(3) no
N1 C12 C7 108.37(17) no
N1 C12 C11 128.76(19) no
C7 C12 C11 122.9(2) no
N1 C13 C14 112.84(16) no
C13 C14 C15 110.00(15) no
N2 C15 C14 118.09(16) no
O1 C15 C14 121.57(16) no
O1 C15 N2 120.28(16) no
N3 C16 C17 120.91(15) no
C18 C17 C22 117.87(17) no
C16 C17 C18 122.40(16) no
C16 C17 C22 119.72(16) no
C17 C18 C19 120.82(18) no
C18 C19 C20 119.68(19) no
Cl1 C20 C21 119.48(17) no
Cl1 C20 C19 119.30(16) no
C19 C20 C21 121.2(2) no
C20 C21 C22 118.7(2) no
C17 C22 C21 121.73(19) no
C1 C2 H2 122.00 no
C3 C2 H2 122.00 no
C2 C3 H3 119.00 no
C4 C3 H3 119.00 no
C3 C4 H4 119.00 no
C5 C4 H4 119.00 no
C4 C5 H5 120.00 no
C6 C5 H5 120.00 no
C7 C8 H8 121.00 no
C9 C8 H8 121.00 no
C8 C9 H9 119.00 no
C10 C9 H9 119.00 no
C9 C10 H10 119.00 no
C11 C10 H10 119.00 no
C10 C11 H11 121.00 no
C12 C11 H11 121.00 no
N1 C13 H13A 109.00 no
N1 C13 H13B 109.00 no
C14 C13 H13A 109.00 no
C14 C13 H13B 109.00 no
H13A C13 H13B 108.00 no
C13 C14 H14A 110.00 no
C13 C14 H14B 110.00 no
C15 C14 H14A 110.00 no
C15 C14 H14B 110.00 no
H14A C14 H14B 108.00 no
N3 C16 H16 120.00 no
C17 C16 H16 120.00 no
C17 C18 H18 120.00 no
C19 C18 H18 120.00 no
C18 C19 H19 120.00 no
C20 C19 H19 120.00 no
C20 C21 H21 121.00 no
C22 C21 H21 121.00 no
C17 C22 H22 119.00 no
C21 C22 H22 119.00 no

loop_
_geom_bond_atom_site_label_1
_geom_bond_atom_site_label_2
_geom_bond_distance
_geom_bond_publ_flag
Cl1 C20 1.733(2) no
O1 C15 1.229(2) no
N1 C1 1.384(2) no
N1 C12 1.373(3) no
N1 C13 1.446(2) no
N2 N3 1.373(2) no
N2 C15 1.345(2) no
N3 C16 1.274(2) no
C1 C2 1.376(3) no
C1 C6 1.408(3) no
C2 C3 1.404(4) no
N2 H2N 0.8100 no
C3 C4 1.385(5) no
C4 C5 1.336(5) no
C5 C6 1.389(3) no
C6 C7 1.427(3) no
C7 C12 1.405(3) no
C7 C8 1.406(4) no
C8 C9 1.377(5) no
C9 C10 1.377(6) no
C10 C11 1.342(6) no
C11 C12 1.380(3) no
C13 C14 1.521(2) no
C14 C15 1.504(2) no
C16 C17 1.453(3) no
C17 C22 1.384(3) no
C17 C18 1.394(2) no
C18 C19 1.374(3) no
C19 C20 1.370(3) no
C20 C21 1.374(3) no
C21 C22 1.380(3) no
C2 H2 0.9300 no
C3 H3 0.9300 no
C4 H4 0.9300 no
C5 H5 0.9300 no
C8 H8 0.9300 no
C9 H9 0.9300 no
C10 H10 0.9300 no
C11 H11 0.9300 no
C13 H13A 0.9700 no
C13 H13B 0.9700 no
C14 H14A 0.9700 no
C14 H14B 0.9700 no
C16 H16 0.9300 no
C18 H18 0.9300 no
C19 H19 0.9300 no
C21 H21 0.9300 no
C22 H22 0.9300 no

loop_
_geom_hbond_atom_site_label_D
_geom_hbond_atom_site_label_H
_geom_hbond_atom_site_label_A
_geom_hbond_site_symmetry_A
_geom_hbond_distance_DH
_geom_hbond_distance_HA
_geom_hbond_distance_DA
_geom_hbond_angle_DHA
_geom_hbond_publ_flag
N2 H2N O1 3_646 0.81 2.08 2.8952(19) 175 yes
C14 H14A N3 . 0.97 2.42 2.765(2) 100 no
C5 H5 Cg4 4_555 0.93 2.81 3.696(3) 160 yes
C21 H21 Cg3 4_544 0.93 2.97 3.858(3) 160 yes
C22 H22 Cg2 4_544 0.93 2.79 3.699(2) 166 yes

loop_
_geom_torsion_atom_site_label_1
_geom_torsion_atom_site_label_2
_geom_torsion_atom_site_label_3
_geom_torsion_atom_site_label_4
_geom_torsion
_geom_torsion_publ_flag
C1 N1 C12 C7 -2.1(2) no
C12 N1 C1 C2 -175.4(2) no
C13 N1 C1 C2 -5.7(3) no
C12 N1 C1 C6 2.3(2) no
C13 N1 C1 C6 171.93(16) no
C12 N1 C13 C14 84.8(2) no
C1 N1 C13 C14 -83.2(2) no
C13 N1 C12 C7 -171.72(17) no
C1 N1 C12 C11 177.4(2) no
C13 N1 C12 C11 7.8(3) no
C15 N2 N3 C16 178.89(16) no
N3 N2 C15 C14 -0.5(2) no
N3 N2 C15 O1 176.58(16) no
N2 N3 C16 C17 178.32(15) no
N1 C1 C6 C5 -179.18(18) no
N1 C1 C6 C7 -1.5(2) no
C6 C1 C2 C3 -0.1(3) no
N1 C1 C2 C3 177.3(2) no
C2 C1 C6 C7 176.36(19) no
C2 C1 C6 C5 -1.3(3) no
C1 C2 C3 C4 1.5(4) no
C2 C3 C4 C5 -1.5(5) no
C3 C4 C5 C6 0.0(5) no
C4 C5 C6 C7 -175.5(3) no
C4 C5 C6 C1 1.4(4) no
C5 C6 C7 C12 177.4(2) no
C1 C6 C7 C12 0.2(2) no
C1 C6 C7 C8 -177.6(3) no
C5 C6 C7 C8 -0.5(4) no
C6 C7 C12 N1 1.2(2) no
C6 C7 C12 C11 -178.4(2) no
C6 C7 C8 C9 177.5(3) no
C12 C7 C8 C9 -0.2(4) no
C8 C7 C12 N1 179.5(2) no
C8 C7 C12 C11 -0.1(3) no
C7 C8 C9 C10 -0.1(6) no
C8 C9 C10 C11 0.8(7) no
C9 C10 C11 C12 -1.1(6) no
C10 C11 C12 C7 0.7(4) no
C10 C11 C12 N1 -178.7(3) no
N1 C13 C14 C15 177.03(16) no
C13 C14 C15 O1 -88.0(2) no
C13 C14 C15 N2 89.05(19) no
N3 C16 C17 C18 11.7(3) no
N3 C16 C17 C22 -167.34(18) no
C16 C17 C18 C19 -177.55(17) no
C22 C17 C18 C19 1.5(3) no
C16 C17 C22 C21 177.23(19) no
C18 C17 C22 C21 -1.9(3) no
C17 C18 C19 C20 0.0(3) no
C18 C19 C20 Cl1 178.96(16) no
C18 C19 C20 C21 -1.3(3) no
Cl1 C20 C21 C22 -179.29(17) no
C19 C20 C21 C22 1.0(3) no
C20 C21 C22 C17 0.7(3) no
